data_7012635
loop_
_publ_author_name
'Li-Yan Wang'
'Satoshi Igarashi'
'Yasuhiko Yukawa'
'Yoshimasa Hoshino'
'Olivier Roubeau'
'Guillem Arom\'i'
'Richard E. P. Winpenny'

_publ_section_title
;
 Synthesis, structure, and preliminary magnetic studies of
 unprecedented hexacopper(II) barrel clusters with spin ground state S=
 3
;
_journal_issue 11
_journal_name_full 'Dalton Trans.'
_journal_page_first 2318
_journal_page_last 2324
_journal_paper_doi 10.1039/b212494g
_journal_year 2003
_chemical_formula_moiety 'Na Cu6 (C5 H8 N O3)8,5(Cl O4),4(H2 O)'
_chemical_formula_sum 'C40 H72 Cl5 Cu6 N8 Na O48'
_chemical_formula_weight 2014.56
_chemical_name_common
;
octa(hydroxyprolinato)hexacopper(II)-
sodium perchrolate pentahydrate
;
_space_group_IT_number 4
_symmetry_cell_setting monoclinic
_symmetry_Int_Tables_number 4
_symmetry_space_group_name_Hall 'P 2yb'
_symmetry_space_group_name_H-M 'P 1 21 1'
_atom_sites_solution_primary 'Patterson methods'
_atom_sites_solution_secondary 'Fourier difference'
_cell_angle_alpha 90
_cell_angle_beta 96.58(1)
_cell_angle_gamma 90
_cell_formula_units_Z 2
_cell_length_a 11.746(2)
_cell_length_b 24.872(4)
_cell_length_c 13.064(2)
_cell_measurement_reflns_used 25
_cell_measurement_temperature 296.2
_cell_measurement_theta_max 12.4
_cell_measurement_theta_min 11.2
_cell_volume 3791.5(11)
_computing_cell_refinement 'MSC/AFC Diffractometer Control'
_computing_data_collection 'MSC/AFC Diffractometer Control'
_computing_data_reduction 'teXsan Ver. 1.11'
_computing_publication_material 'teXsan Ver. 1.11'
_computing_structure_refinement 'teXsan Ver. 1.10'
_computing_structure_solution 'DIRDIF94 (PATTY)'
_diffrn_ambient_temperature 296.2
_diffrn_measured_fraction_theta_full 0.9992
_diffrn_measured_fraction_theta_max 0.9992
_diffrn_measurement_device_type 'Rigaku AFC7R'
_diffrn_measurement_method \w-2\q
_diffrn_radiation_monochromator graphite
_diffrn_radiation_type 'Mo K\a'
_diffrn_radiation_wavelength 0.7107
_diffrn_reflns_av_R_equivalents 0.035
_diffrn_reflns_limit_h_max 16
_diffrn_reflns_limit_h_min 0
_diffrn_reflns_limit_k_max 0
_diffrn_reflns_limit_k_min -34
_diffrn_reflns_limit_l_max 18
_diffrn_reflns_limit_l_min -18
_diffrn_reflns_number 11790
_diffrn_reflns_theta_full 29.99
_diffrn_reflns_theta_max 29.99
_diffrn_standards_decay_% 6.04
_diffrn_standards_interval_count 150
_diffrn_standards_number 3
_exptl_absorpt_coefficient_mu 1.941
_exptl_absorpt_correction_T_max 0.987
_exptl_absorpt_correction_T_min 0.728
_exptl_absorpt_correction_type psi-scan
_exptl_absorpt_process_details '(North, Phillips & Mathews, 1968)'
_exptl_crystal_colour blue
_exptl_crystal_density_diffrn 1.764
_exptl_crystal_density_method 'not measured'
_exptl_crystal_description prismatic
_exptl_crystal_F_000 2044.00
_exptl_crystal_size_max 0.200
_exptl_crystal_size_mid 0.200
_exptl_crystal_size_min 0.200
_refine_diff_density_max 1.33
_refine_diff_density_min -0.89
_refine_ls_abs_structure_details noref
_refine_ls_abs_structure_Flack noref
_refine_ls_extinction_method none
_refine_ls_goodness_of_fit_ref 1.082
_refine_ls_hydrogen_treatment noref
_refine_ls_number_parameters 972
_refine_ls_number_reflns 7045
_refine_ls_R_factor_gt 0.0597
_refine_ls_shift/su_max 0.0098
_refine_ls_structure_factor_coef F
_refine_ls_weighting_details 'w = 1/[\s^2^(Fo) + 0.00410|Fo|^2^]'
_refine_ls_weighting_scheme calc
_refine_ls_wR_factor_ref 0.0816
_reflns_number_gt 7045
_reflns_number_total 11284
_reflns_threshold_expression F^2^>3.0\s(F^2^)
_cod_data_source_file b212494g.txt
_cod_data_source_block '[Na{Cu~6~(hpro)~8~}](ClO~4~)~5~.4H~2~O'
_cod_depositor_comments
;
The following automatic conversions were performed:
data name '_exptl_cryst_f_000' replaced with '_exptl_crystal_F_000'
as specified in the replacement file
'/home/antanas/src/cod-tools/trunk/data/replacement-values/replacement_tags.lst'.

Automatic conversion script
Id: cif_correct_tags 4998 2017-03-02 13:24:31Z antanas 
;
_cod_original_cell_volume 3791.5(9)
_cod_original_formula_sum 'C40 H72 Cl5 Cu6 N8 Na O48 '
_cod_database_code 7012635

loop_
_symmetry_equiv_pos_as_xyz
x,y,z
-x,1/2+y,-z

loop_
_atom_site_label
_atom_site_type_symbol
_atom_site_fract_x
_atom_site_fract_y
_atom_site_fract_z
_atom_site_U_iso_or_equiv
_atom_site_adp_type
_atom_site_occupancy
_atom_site_calc_flag
_atom_site_refinement_flags
_atom_site_disorder_assembly
_atom_site_disorder_group
Cu(1) Cu -0.29751(9) 0.0004 0.07437(9) 0.0283(3) Uani 1.00 d . . .
Cu(2) Cu 0.22596(9) 0.10517(6) 0.29708(8) 0.0262(3) Uani 1.00 d . . .
Cu(3) Cu -0.17998(9) 0.13636(7) 0.35582(9) 0.0306(3) Uani 1.00 d . . .
Cu(4) Cu -0.0281(1) -0.04960(7) 0.37703(10) 0.0354(3) Uani 1.00 d . . .
Cu(5) Cu 0.10828(9) -0.02225(7) 0.00900(9) 0.0307(3) Uani 1.00 d . . .
Cu(6) Cu -0.0580(1) 0.15872(7) 0.0021(1) 0.0368(3) Uani 1.00 d . . .
Cl(1) Cl -0.1790(4) 0.0408(2) 0.5532(3) 0.0599(10) Uani 1.00 d . . .
Cl(2) Cl 0.1495(4) -0.1284(2) 0.2071(3) 0.062(1) Uani 1.00 d . . .
Cl(3) Cl 0.0995(5) 0.0860(2) -0.1866(3) 0.072(1) Uani 1.00 d . . .
Cl(4) Cl -0.1823(3) 0.2496(1) 0.1733(2) 0.0465(7) Uani 1.00 d . . .
Cl(5) Cl 0.5316(5) -0.1459(3) -0.2394(6) 0.109(2) Uani 1.00 d . . .
Na Na -0.0363(4) 0.0541(2) 0.1871(4) 0.0360(9) Uani 1.00 d . . .
O(1) O -0.2208(6) 0.0803(3) 0.2576(5) 0.031(2) Uani 1.00 d . . .
O(2) O -0.3634(6) 0.0261(3) 0.1979(5) 0.033(2) Uani 1.00 d . . .
O(3) O -0.6068(6) 0.1445(4) 0.3740(6) 0.044(2) Uani 1.00 d . . .
O(4) O -0.0228(5) 0.1310(3) 0.3236(5) 0.032(2) Uani 1.00 d . . .
O(5) O 0.1481(6) 0.1695(3) 0.3486(6) 0.038(2) Uani 1.00 d . . .
O(6) O -0.0348(8) 0.2899(4) 0.5849(8) 0.056(3) Uani 1.00 d . . .
O(7) O -0.1253(6) -0.0329(3) 0.2504(6) 0.038(2) Uani 1.00 d . . .
O(8) O -0.2634(7) -0.0670(3) 0.1402(6) 0.041(2) Uani 1.00 d . . .
O(9) O -0.301(2) -0.1956(5) 0.430(1) 0.099(5) Uani 1.00 d . . .
O(10) O 0.0648(6) 0.0148(3) 0.3498(5) 0.034(2) Uani 1.00 d . . .
O(11) O 0.2034(6) 0.0677(3) 0.4215(5) 0.036(2) Uani 1.00 d . . .
O(12) O 0.2376(9) -0.0902(5) 0.6875(7) 0.063(3) Uani 1.00 d . . .
O(13) O -0.0505(6) -0.0077(3) 0.0264(5) 0.035(2) Uani 1.00 d . . .
O(14) O -0.2280(6) -0.0185(4) -0.0488(6) 0.040(2) Uani 1.00 d . . .
O(15) O -0.0032(8) -0.1169(4) -0.3102(6) 0.053(2) Uani 1.00 d . . .
O(16) O 0.1523(5) 0.0219(3) 0.1322(5) 0.031(2) Uani 1.00 d . . .
O(17) O 0.3023(6) 0.0465(3) 0.2400(5) 0.033(2) Uani 1.00 d . . .
O(18) O 0.5337(6) -0.0330(4) -0.0092(7) 0.043(2) Uani 1.00 d . . .
O(19) O -0.1572(6) 0.1036(3) 0.0418(6) 0.038(2) Uani 1.00 d . . .
O(20) O -0.3359(6) 0.0727(3) 0.0157(6) 0.038(2) Uani 1.00 d . . .
O(21) O -0.385(1) 0.2356(6) -0.214(1) 0.095(5) Uani 1.00 d . . .
O(22) O 0.0606(6) 0.1346(3) 0.1065(6) 0.034(2) Uani 1.00 d . . .
O(23) O 0.2414(6) 0.1466(3) 0.1705(5) 0.036(2) Uani 1.00 d . . .
O(24) O 0.234(1) 0.2793(5) -0.1166(10) 0.080(4) Uani 1.00 d . . .
O(25) O -0.102(1) 0.0760(6) 0.508(1) 0.098(5) Uani 1.00 d . . .
O(26) O -0.256(3) 0.0169(10) 0.475(2) 0.22(1) Uani 1.00 d . . .
O(27) O -0.240(2) 0.0723(9) 0.615(2) 0.167(10) Uani 1.00 d . . .
O(28) O -0.121(1) 0.0012(6) 0.610(1) 0.087(4) Uani 1.00 d . . .
O(29) O 0.071(2) -0.1181(10) 0.269(2) 0.159(9) Uani 1.00 d . . .
O(30) O 0.113(3) -0.121(2) 0.1064(10) 0.33(2) Uani 1.00 d . . .
O(31) O 0.170(2) -0.1822(8) 0.235(3) 0.21(1) Uani 1.00 d . . .
O(32) O 0.242(2) -0.0933(7) 0.237(1) 0.112(6) Uani 1.00 d . . .
O(33) O 0.145(2) 0.0725(7) -0.088(1) 0.113(6) Uani 1.00 d . . .
O(34) O -0.028(2) 0.095(1) -0.158(2) 0.17(1) Uani 1.00 d . . .
O(35) O 0.101(1) 0.0424(5) -0.2506(9) 0.085(4) Uani 1.00 d . . .
O(36) O 0.103(2) 0.1348(7) -0.233(1) 0.125(7) Uani 1.00 d . . .
O(37) O -0.072(1) 0.2351(6) 0.154(1) 0.085(4) Uani 1.00 d . . .
O(38) O -0.2447(10) 0.2022(4) 0.1957(9) 0.065(3) Uani 1.00 d . . .
O(39) O -0.239(2) 0.2762(6) 0.0850(9) 0.104(5) Uani 1.00 d . . .
O(40) O -0.1731(10) 0.2866(5) 0.2591(7) 0.062(3) Uani 1.00 d . . .
O(41) O 0.545(3) -0.106(2) -0.167(4) 0.45(3) Uani 1.00 d . . .
O(42) O 0.425(2) -0.157(1) -0.230(3) 0.22(1) Uani 1.00 d . . .
O(43) O 0.619(2) -0.181(1) -0.214(3) 0.21(1) Uani 1.00 d . . .
O(44) O 0.570(5) -0.123(4) -0.357(5) 0.53(5) Uani 1.00 d . . .
O(45) O 0.436(5) 0.345(1) -0.067(4) 0.31(3) Uani 1.00 d . . .
O(46) O -0.381(4) 0.3063(10) -0.458(5) 0.38(3) Uani 1.00 d . . .
O(47) O -0.372(3) 0.346(1) -0.031(4) 0.28(2) Uani 1.00 d . . .
O(48) O -0.368(2) -0.271(1) 0.279(2) 0.18(1) Uani 1.00 d . . .
N(1) N -0.3421(6) 0.1322(4) 0.3898(6) 0.031(2) Uani 1.00 d . . .
N(2) N -0.1225(7) 0.2038(4) 0.4372(6) 0.033(2) Uani 1.00 d . . .
N(3) N -0.1271(8) -0.1133(4) 0.3869(7) 0.040(2) Uani 1.00 d . . .
N(4) N 0.0766(9) -0.0540(4) 0.5074(7) 0.045(3) Uani 1.00 d . . .
N(5) N 0.0469(6) -0.0555(4) -0.1234(6) 0.029(2) Uani 1.00 d . . .
N(6) N 0.2739(7) -0.0396(4) 0.0142(7) 0.032(2) Uani 1.00 d . . .
N(7) N -0.1984(8) 0.1897(4) -0.0812(7) 0.038(2) Uani 1.00 d . . .
N(8) N 0.0675(9) 0.2040(4) -0.0494(8) 0.040(2) Uani 1.00 d . . .
C(1) C -0.4034(7) 0.0944(4) 0.3135(8) 0.029(2) Uani 1.00 d . . .
C(2) C -0.4840(8) 0.1327(5) 0.2425(8) 0.038(3) Uani 1.00 d . . .
C(3) C -0.5222(9) 0.1715(5) 0.3206(9) 0.043(3) Uani 1.00 d . . .
C(4) C -0.4125(9) 0.1825(6) 0.390(1) 0.049(3) Uani 1.00 d . . .
C(5) C -0.3224(7) 0.0651(4) 0.2530(7) 0.026(2) Uani 1.00 d . . .
C(6) C -0.0005(8) 0.2113(4) 0.4254(8) 0.029(2) Uani 1.00 d . . .
C(7) C 0.0597(9) 0.2095(6) 0.5383(10) 0.047(3) Uani 1.00 d . . .
C(8) C -0.025(1) 0.2318(5) 0.5989(8) 0.039(3) Uani 1.00 d . . .
C(9) C -0.135(1) 0.2048(5) 0.5510(9) 0.047(3) Uani 1.00 d . . .
C(10) C 0.0435(8) 0.1670(4) 0.3609(7) 0.029(2) Uani 1.00 d . . .
C(11) C -0.213(1) -0.1167(5) 0.2914(9) 0.046(3) Uani 1.00 d . . .
C(12) C -0.326(1) -0.1179(9) 0.326(2) 0.089(6) Uani 1.00 d . . .
C(13) C -0.310(1) -0.1389(8) 0.437(1) 0.064(4) Uani 1.00 d . . .
C(14) C -0.193(1) -0.1154(6) 0.478(1) 0.060(4) Uani 1.00 d . . .
C(15) C -0.1965(9) -0.0694(4) 0.2216(8) 0.035(2) Uani 1.00 d . . .
C(16) C 0.139(1) -0.0019(5) 0.5250(8) 0.038(3) Uani 1.00 d . . .
C(17) C 0.257(1) -0.0150(7) 0.575(1) 0.069(5) Uani 1.00 d . . .
C(18) C 0.264(1) -0.0758(6) 0.5853(10) 0.047(3) Uani 1.00 d . . .
C(19) C 0.165(1) -0.0935(6) 0.5060(10) 0.049(3) Uani 1.00 d . . .
C(20) C 0.1366(8) 0.0294(4) 0.4249(7) 0.031(2) Uani 1.00 d . . .
C(21) C -0.0788(8) -0.0409(4) -0.1446(8) 0.033(2) Uani 1.00 d . . .
C(22) C -0.139(1) -0.0900(6) -0.1969(10) 0.051(3) Uani 1.00 d . . .
C(23) C -0.040(1) -0.1298(5) -0.2151(10) 0.043(3) Uani 1.00 d . . .
C(24) C 0.053(1) -0.1145(5) -0.1267(9) 0.044(3) Uani 1.00 d . . .
C(25) C -0.1240(8) -0.0213(4) -0.0497(7) 0.032(2) Uani 1.00 d . . .
C(26) C 0.3380(8) -0.0068(4) 0.0966(7) 0.029(2) Uani 1.00 d . . .
C(27) C 0.4017(8) 0.0351(5) 0.0342(8) 0.038(3) Uani 1.00 d . . .
C(28) C 0.4374(8) 0.0010(6) -0.0519(8) 0.040(3) Uani 1.00 d . . .
C(29) C 0.3317(9) -0.0327(7) -0.0818(9) 0.056(4) Uani 1.00 d . . .
C(30) C 0.2590(8) 0.0216(4) 0.1613(7) 0.027(2) Uani 1.00 d . . .
C(31) C -0.2992(10) 0.1574(6) -0.0581(9) 0.049(3) Uani 1.00 d . . .
C(32) C -0.371(2) 0.1425(9) -0.159(1) 0.087(6) Uani 1.00 d . . .
C(33) C -0.333(2) 0.1868(8) -0.233(1) 0.070(5) Uani 1.00 d . . .
C(34) C -0.208(1) 0.1910(6) -0.1952(10) 0.056(4) Uani 1.00 d . . .
C(35) C -0.2603(8) 0.1078(5) 0.0040(8) 0.036(2) Uani 1.00 d . . .
C(36) C 0.1744(9) 0.1941(5) 0.0199(8) 0.038(3) Uani 1.00 d . . .
C(37) C 0.212(1) 0.2500(6) 0.056(1) 0.060(4) Uani 1.00 d . . .
C(38) C 0.169(1) 0.2851(6) -0.030(1) 0.061(4) Uani 1.00 d . . .
C(39) C 0.053(1) 0.2633(6) -0.059(1) 0.058(4) Uani 1.00 d . . .
C(40) C 0.1564(9) 0.1566(5) 0.1064(7) 0.035(2) Uani 1.00 d . . .
H(1) H -0.3413 0.1168 0.4564 0.0376 Uiso 1.00 calc . . .
H(2) H -0.4484 0.0694 0.3469 0.0331 Uiso 1.00 calc . . .
H(3) H -0.4426 0.1504 0.1935 0.0450 Uiso 1.00 calc . . .
H(4) H -0.5468 0.1139 0.2072 0.0450 Uiso 1.00 calc . . .
H(5) H -0.5512 0.2035 0.2876 0.0526 Uiso 1.00 calc . . .
H(6) H -0.4280 0.1911 0.4564 0.0608 Uiso 1.00 calc . . .
H(7) H -0.3715 0.2115 0.3621 0.0608 Uiso 1.00 calc . . .
H(8) H -0.1631 0.2342 0.4066 0.0393 Uiso 1.00 calc . . .
H(9) H 0.0112 0.2452 0.3950 0.0370 Uiso 1.00 calc . . .
H(10) H 0.0807 0.1741 0.5588 0.0619 Uiso 1.00 calc . . .
H(11) H 0.1277 0.2316 0.5448 0.0619 Uiso 1.00 calc . . .
H(12) H -0.0083 0.2224 0.6705 0.0458 Uiso 1.00 calc . . .
H(13) H -0.2015 0.2256 0.5649 0.0544 Uiso 1.00 calc . . .
H(14) H -0.1435 0.1696 0.5779 0.0544 Uiso 1.00 calc . . .
H(15) H -0.0787 -0.1443 0.3891 0.0484 Uiso 1.00 calc . . .
H(16) H -0.2009 -0.1495 0.2555 0.0547 Uiso 1.00 calc . . .
H(17) H -0.3621 -0.0821 0.3227 0.0996 Uiso 1.00 calc . . .
H(18) H -0.3803 -0.1405 0.2820 0.0996 Uiso 1.00 calc . . .
H(19) H -0.3707 -0.1282 0.4773 0.0715 Uiso 1.00 calc . . .
H(20) H -0.1547 -0.1381 0.5297 0.0724 Uiso 1.00 calc . . .
H(21) H -0.2002 -0.0805 0.5050 0.0724 Uiso 1.00 calc . . .
H(22) H 0.0335 -0.0608 0.5637 0.0527 Uiso 1.00 calc . . .
H(23) H 0.1021 0.0197 0.5721 0.0465 Uiso 1.00 calc . . .
H(24) H 0.3152 -0.0048 0.5266 0.0927 Uiso 1.00 calc . . .
H(25) H 0.2788 0.0020 0.6364 0.0927 Uiso 1.00 calc . . .
H(26) H 0.3369 -0.0908 0.5724 0.0561 Uiso 1.00 calc . . .
H(27) H 0.1380 -0.1287 0.5234 0.0606 Uiso 1.00 calc . . .
H(28) H 0.1907 -0.0962 0.4390 0.0606 Uiso 1.00 calc . . .
H(29) H 0.0871 -0.0412 -0.1767 0.0348 Uiso 1.00 calc . . .
H(30) H -0.0854 -0.0122 -0.1929 0.0395 Uiso 1.00 calc . . .
H(31) H -0.1921 -0.1054 -0.1536 0.0604 Uiso 1.00 calc . . .
H(32) H -0.1829 -0.0800 -0.2608 0.0604 Uiso 1.00 calc . . .
H(33) H -0.0643 -0.1670 -0.2112 0.0514 Uiso 1.00 calc . . .
H(34) H 0.1271 -0.1263 -0.1427 0.0542 Uiso 1.00 calc . . .
H(35) H 0.0394 -0.1300 -0.0628 0.0542 Uiso 1.00 calc . . .
H(36) H 0.2829 -0.0759 0.0349 0.0382 Uiso 1.00 calc . . .
H(37) H 0.3908 -0.0288 0.1378 0.0332 Uiso 1.00 calc . . .
H(38) H 0.3519 0.0637 0.0084 0.0464 Uiso 1.00 calc . . .
H(39) H 0.4658 0.0505 0.0760 0.0464 Uiso 1.00 calc . . .
H(40) H 0.4580 0.0214 -0.1084 0.0476 Uiso 1.00 calc . . .
H(41) H 0.3527 -0.0675 -0.1049 0.0659 Uiso 1.00 calc . . .
H(42) H 0.2826 -0.0157 -0.1328 0.0659 Uiso 1.00 calc . . .
H(43) H -0.2100 0.2255 -0.0572 0.0464 Uiso 1.00 calc . . .
H(44) H -0.3428 0.1789 -0.0153 0.0575 Uiso 1.00 calc . . .
H(45) H -0.3639 0.1076 -0.1759 0.1013 Uiso 1.00 calc . . .
H(46) H -0.4546 0.1485 -0.1469 0.1013 Uiso 1.00 calc . . .
H(47) H -0.3482 0.1747 -0.3054 0.0788 Uiso 1.00 calc . . .
H(48) H -0.1788 0.2245 -0.2176 0.0671 Uiso 1.00 calc . . .
H(49) H -0.1654 0.1624 -0.2198 0.0671 Uiso 1.00 calc . . .
H(50) H 0.0794 0.1903 -0.1150 0.0476 Uiso 1.00 calc . . .
H(51) H 0.2292 0.1789 -0.0200 0.0434 Uiso 1.00 calc . . .
H(52) H 0.1839 0.2599 0.1174 0.0707 Uiso 1.00 calc . . .
H(53) H 0.2966 0.2514 0.0681 0.0707 Uiso 1.00 calc . . .
H(54) H 0.1709 0.3218 -0.0079 0.0781 Uiso 1.00 calc . . .
H(55) H 0.0229 0.2719 -0.1314 0.0707 Uiso 1.00 calc . . .
H(56) H -0.0041 0.2759 -0.0181 0.0707 Uiso 1.00 calc . . .

loop_
_atom_site_aniso_label
_atom_site_aniso_U_11
_atom_site_aniso_U_22
_atom_site_aniso_U_33
_atom_site_aniso_U_12
_atom_site_aniso_U_13
_atom_site_aniso_U_23
Cu(1) 0.0221(5) 0.0359(6) 0.0266(5) -0.0001(4) 0.0011(4) -0.0035(5)
Cu(2) 0.0220(5) 0.0314(5) 0.0253(5) -0.0014(4) 0.0038(4) -0.0058(4)
Cu(3) 0.0207(5) 0.0370(6) 0.0347(6) -0.0024(5) 0.0049(4) -0.0120(5)
Cu(4) 0.0394(6) 0.0355(6) 0.0293(6) -0.0051(5) -0.0050(5) 0.0046(5)
Cu(5) 0.0195(5) 0.0433(7) 0.0293(6) 0.0000(5) 0.0031(4) -0.0135(5)
Cu(6) 0.0327(6) 0.0412(7) 0.0356(6) -0.0036(5) -0.0002(5) 0.0106(6)
Cl(1) 0.079(2) 0.047(2) 0.053(2) 0.011(2) 0.007(2) 0.011(1)
Cl(2) 0.088(3) 0.047(2) 0.054(2) -0.011(2) 0.019(2) 0.001(1)
Cl(3) 0.129(4) 0.044(2) 0.039(2) 0.010(2) -0.005(2) -0.003(1)
Cl(4) 0.062(2) 0.036(1) 0.043(1) -0.001(1) 0.013(1) 0.002(1)
Cl(5) 0.063(3) 0.116(5) 0.145(5) 0.023(3) 0.006(3) -0.015(4)
Na 0.030(2) 0.043(2) 0.035(2) 0.002(2) 0.002(1) -0.003(2)
O(1) 0.028(3) 0.031(3) 0.034(4) -0.002(3) 0.007(3) -0.009(3)
O(2) 0.029(3) 0.037(4) 0.032(3) -0.007(3) 0.002(3) -0.010(3)
O(3) 0.024(3) 0.064(5) 0.046(4) -0.002(3) 0.010(3) -0.018(4)
O(4) 0.024(3) 0.036(4) 0.036(4) 0.000(3) 0.011(3) -0.010(3)
O(5) 0.023(3) 0.047(4) 0.044(4) -0.003(3) 0.008(3) -0.015(3)
O(6) 0.065(6) 0.046(5) 0.060(5) -0.013(4) 0.025(4) -0.016(4)
O(7) 0.038(4) 0.039(4) 0.032(4) -0.005(3) -0.009(3) 0.008(3)
O(8) 0.040(4) 0.033(4) 0.046(4) 0.000(3) -0.009(3) -0.003(3)
O(9) 0.16(1) 0.073(8) 0.066(7) -0.064(9) 0.020(8) -0.004(6)
O(10) 0.045(4) 0.030(3) 0.025(3) -0.004(3) -0.004(3) -0.002(3)
O(11) 0.042(4) 0.040(4) 0.028(3) -0.003(3) 0.003(3) 0.000(3)
O(12) 0.072(6) 0.081(7) 0.033(4) 0.003(6) -0.011(4) 0.013(5)
O(13) 0.028(3) 0.048(4) 0.030(3) -0.002(3) 0.004(3) -0.011(3)
O(14) 0.021(3) 0.063(5) 0.035(4) -0.001(3) 0.004(3) -0.005(4)
O(15) 0.053(5) 0.073(6) 0.032(4) 0.012(5) 0.004(3) -0.003(4)
O(16) 0.024(3) 0.036(4) 0.031(3) -0.001(3) 0.003(3) -0.012(3)
O(17) 0.028(3) 0.041(4) 0.028(3) 0.001(3) -0.001(3) -0.009(3)
O(18) 0.025(3) 0.055(5) 0.048(4) 0.005(3) 0.003(3) -0.022(4)
O(19) 0.029(3) 0.043(4) 0.042(4) 0.004(3) 0.002(3) 0.009(3)
O(20) 0.032(3) 0.036(4) 0.046(4) -0.004(3) 0.003(3) 0.012(3)
O(21) 0.086(9) 0.089(9) 0.11(1) 0.017(7) -0.010(8) 0.046(8)
O(22) 0.027(3) 0.038(4) 0.036(4) 0.001(3) 0.005(3) 0.009(3)
O(23) 0.027(3) 0.050(4) 0.032(3) -0.007(3) 0.002(3) 0.011(3)
O(24) 0.089(8) 0.079(8) 0.078(8) -0.012(7) 0.037(6) 0.027(6)
O(25) 0.12(1) 0.081(9) 0.10(1) 0.018(8) 0.029(9) 0.032(8)
O(26) 0.32(3) 0.14(2) 0.16(2) -0.12(2) -0.15(2) 0.11(2)
O(27) 0.21(2) 0.12(2) 0.20(2) 0.03(2) 0.16(2) 0.03(2)
O(28) 0.107(9) 0.081(8) 0.071(7) 0.000(8) -0.002(7) 0.024(7)
O(29) 0.18(2) 0.16(2) 0.16(2) 0.01(2) 0.12(2) -0.02(2)
O(30) 0.52(5) 0.45(5) 0.018(6) -0.40(5) 0.00(1) 0.01(1)
O(31) 0.19(2) 0.059(9) 0.40(4) 0.02(1) 0.11(3) 0.08(2)
O(32) 0.14(1) 0.10(1) 0.09(1) -0.05(1) -0.015(10) 0.011(9)
O(33) 0.18(2) 0.10(1) 0.052(7) 0.02(1) -0.008(8) -0.010(7)
O(34) 0.12(2) 0.17(2) 0.24(3) 0.03(2) 0.03(2) -0.03(2)
O(35) 0.14(1) 0.069(7) 0.050(6) -0.020(8) 0.014(7) -0.023(6)
O(36) 0.21(2) 0.072(9) 0.10(1) 0.04(1) 0.06(1) 0.025(9)
O(37) 0.092(8) 0.085(8) 0.090(8) -0.009(7) 0.057(7) -0.008(7)
O(38) 0.083(7) 0.044(5) 0.071(7) -0.019(5) 0.021(6) 0.010(5)
O(39) 0.19(2) 0.073(8) 0.046(6) 0.010(10) -0.014(8) 0.005(6)
O(40) 0.083(7) 0.063(6) 0.041(5) 0.015(5) 0.002(5) -0.008(4)
O(41) 0.17(3) 0.58(9) 0.59(9) 0.00(4) 0.02(4) -0.53(9)
O(42) 0.09(1) 0.17(2) 0.39(5) -0.01(1) -0.02(2) 0.06(3)
O(43) 0.12(2) 0.14(2) 0.36(4) 0.06(2) -0.05(2) -0.03(3)
O(44) 0.36(6) 0.8(2) 0.42(7) 0.30(9) 0.19(6) -0.10(10)
O(45) 0.45(7) 0.14(3) 0.36(6) -0.12(3) 0.13(5) -0.03(3)
O(46) 0.32(5) 0.07(1) 0.69(10) -0.01(2) -0.26(6) 0.03(3)
O(47) 0.22(3) 0.22(4) 0.39(6) -0.11(3) 0.04(4) -0.13(4)
O(48) 0.10(1) 0.19(2) 0.23(3) -0.03(2) -0.01(2) -0.05(2)
N(1) 0.021(3) 0.034(4) 0.037(4) -0.002(3) 0.002(3) -0.012(4)
N(2) 0.022(3) 0.044(5) 0.032(4) 0.004(3) 0.008(3) -0.008(4)
N(3) 0.038(4) 0.037(5) 0.041(5) -0.009(4) -0.005(4) 0.006(4)
N(4) 0.056(6) 0.043(5) 0.030(4) -0.008(5) -0.013(4) 0.015(4)
N(5) 0.025(3) 0.036(4) 0.025(4) -0.002(3) 0.003(3) -0.005(3)
N(6) 0.021(3) 0.040(5) 0.035(4) 0.006(3) 0.003(3) -0.014(4)
N(7) 0.047(5) 0.037(5) 0.029(4) 0.000(4) 0.004(4) 0.001(4)
N(8) 0.046(5) 0.034(5) 0.040(5) 0.001(4) 0.004(4) 0.007(4)
C(1) 0.021(4) 0.029(5) 0.037(5) -0.007(3) 0.005(3) -0.002(4)
C(2) 0.022(4) 0.050(6) 0.042(5) 0.004(4) 0.006(4) -0.008(5)
C(3) 0.027(4) 0.054(7) 0.050(6) 0.008(4) 0.005(4) -0.011(5)
C(4) 0.027(5) 0.052(7) 0.069(8) 0.003(5) 0.008(5) -0.027(6)
C(5) 0.025(4) 0.028(4) 0.025(4) 0.001(3) 0.002(3) -0.004(3)
C(6) 0.025(4) 0.023(4) 0.042(5) 0.001(3) 0.011(4) -0.008(4)
C(7) 0.028(5) 0.064(8) 0.046(6) 0.007(5) -0.010(4) -0.029(6)
C(8) 0.046(6) 0.041(6) 0.030(5) 0.000(5) 0.005(4) -0.014(4)
C(9) 0.057(7) 0.052(7) 0.032(5) -0.020(6) 0.009(5) -0.014(5)
C(10) 0.027(4) 0.029(5) 0.031(4) -0.001(3) 0.002(3) -0.006(4)
C(11) 0.055(7) 0.041(6) 0.037(6) -0.001(5) -0.013(5) 0.000(5)
C(12) 0.050(8) 0.11(1) 0.10(1) -0.022(9) -0.016(8) 0.06(1)
C(13) 0.058(8) 0.08(1) 0.055(8) 0.005(7) 0.008(6) 0.022(8)
C(14) 0.078(10) 0.060(8) 0.043(7) -0.017(7) 0.011(6) 0.004(6)
C(15) 0.036(5) 0.036(5) 0.032(5) 0.005(4) -0.003(4) 0.000(4)
C(16) 0.054(6) 0.037(5) 0.024(4) -0.007(5) 0.001(4) -0.001(4)
C(17) 0.071(9) 0.07(1) 0.055(8) -0.015(8) -0.020(7) 0.022(8)
C(18) 0.039(6) 0.059(8) 0.042(6) 0.007(5) -0.006(5) 0.005(6)
C(19) 0.062(7) 0.050(7) 0.036(6) 0.007(6) 0.004(5) 0.002(5)
C(20) 0.033(4) 0.034(5) 0.027(4) 0.000(4) 0.003(4) -0.004(4)
C(21) 0.024(4) 0.043(6) 0.030(5) 0.000(4) -0.004(3) -0.006(4)
C(22) 0.047(7) 0.061(8) 0.043(6) -0.001(6) -0.002(5) -0.012(6)
C(23) 0.046(6) 0.035(6) 0.046(6) -0.003(5) -0.006(5) -0.005(5)
C(24) 0.051(6) 0.038(6) 0.042(6) 0.001(5) -0.007(5) -0.008(5)
C(25) 0.027(4) 0.040(5) 0.030(4) 0.000(4) 0.001(3) -0.002(4)
C(26) 0.027(4) 0.034(5) 0.024(4) 0.005(4) -0.004(3) -0.010(4)
C(27) 0.027(4) 0.049(6) 0.037(5) 0.000(4) 0.003(4) -0.016(5)
C(28) 0.025(4) 0.066(7) 0.029(5) -0.003(5) 0.005(3) -0.007(5)
C(29) 0.029(5) 0.10(1) 0.040(6) -0.001(6) 0.005(4) -0.038(7)
C(30) 0.029(4) 0.026(4) 0.028(4) 0.007(3) 0.008(3) -0.004(4)
C(31) 0.039(6) 0.067(8) 0.040(6) -0.002(6) 0.003(4) 0.009(6)
C(32) 0.09(1) 0.10(1) 0.062(9) -0.04(1) -0.036(9) 0.035(10)
C(33) 0.09(1) 0.08(1) 0.044(7) -0.002(9) -0.006(7) 0.020(7)
C(34) 0.063(8) 0.064(8) 0.037(6) 0.001(7) -0.006(6) 0.010(6)
C(35) 0.032(5) 0.037(5) 0.038(5) -0.002(4) 0.003(4) -0.005(4)
C(36) 0.033(5) 0.047(6) 0.036(5) 0.005(4) 0.008(4) 0.009(5)
C(37) 0.081(10) 0.042(7) 0.055(8) -0.018(7) 0.005(7) 0.006(6)
C(38) 0.071(9) 0.058(8) 0.051(8) -0.024(7) -0.003(6) 0.015(6)
C(39) 0.065(8) 0.038(6) 0.072(9) 0.014(6) 0.008(7) 0.012(6)
C(40) 0.042(5) 0.040(5) 0.026(4) 0.007(4) 0.008(4) 0.004(4)

loop_
_atom_type_symbol
_atom_type_description
_atom_type_scat_dispersion_real
_atom_type_scat_dispersion_imag
_atom_type_scat_source
Cu Cu 0.320 1.265
;International Tables for Crystallography
(1992, Vol. C, Tables 4.2.6.8 and 6.1.1.1)
;
Cl Cl 0.148 0.159
;International Tables for Crystallography
(1992, Vol. C, Tables 4.2.6.8 and 6.1.1.1)
;
Na Na 0.036 0.025
;International Tables for Crystallography
(1992, Vol. C, Tables 4.2.6.8 and 6.1.1.1)
;
O O 0.011 0.006
;International Tables for Crystallography
(1992, Vol. C, Tables 4.2.6.8 and 6.1.1.1)
;
N N 0.006 0.003
;International Tables for Crystallography
(1992, Vol. C, Tables 4.2.6.8 and 6.1.1.1)
;
C C 0.003 0.002
;International Tables for Crystallography
(1992, Vol. C, Tables 4.2.6.8 and 6.1.1.1)
;
H H 0.000 0.000
;International Tables for Crystallography
(1992, Vol. C, Table 6.1.1.2)
;

loop_
_geom_angle_atom_site_label_1
_geom_angle_atom_site_label_2
_geom_angle_atom_site_label_3
_geom_angle
_geom_angle_site_symmetry_1
_geom_angle_site_symmetry_2
_geom_angle_site_symmetry_3
_geom_angle_publ_flag
O(8) Cu(1) O(14) 94.3(4) . . . yes
O(8) Cu(1) O(2) 89.9(3) . . . yes
O(8) Cu(1) O(20) 175.7(4) . . . yes
O(8) Cu(1) O(18) 91.3(3) . . 1_455 yes
O(14) Cu(1) O(2) 174.9(3) . . . yes
O(14) Cu(1) O(20) 89.9(4) . . . yes
O(14) Cu(1) O(18) 86.6(3) . . 1_455 yes
O(2) Cu(1) O(20) 85.9(3) . . . yes
O(2) Cu(1) O(18) 96.2(3) . . 1_455 yes
O(20) Cu(1) O(18) 89.9(3) . . 1_455 yes
O(17) Cu(2) O(11) 94.4(3) . . . yes
O(17) Cu(2) O(23) 88.8(3) . . . yes
O(17) Cu(2) O(5) 176.1(3) . . . yes
O(17) Cu(2) O(3) 94.6(3) . . 1_655 yes
O(11) Cu(2) O(23) 176.5(3) . . . yes
O(11) Cu(2) O(5) 89.5(3) . . . yes
O(11) Cu(2) O(3) 91.7(3) . . 1_655 yes
O(23) Cu(2) O(5) 87.3(3) . . . yes
O(23) Cu(2) O(3) 89.3(3) . . 1_655 yes
O(5) Cu(2) O(3) 85.0(3) . . 1_655 yes
O(1) Cu(3) O(4) 88.6(3) . . . yes
O(1) Cu(3) N(1) 86.5(3) . . . yes
O(1) Cu(3) N(2) 168.5(3) . . . yes
O(1) Cu(3) O(25) 97.6(5) . . . yes
O(1) Cu(3) O(38) 84.0(3) . . . yes
O(4) Cu(3) N(1) 173.1(3) . . . yes
O(4) Cu(3) N(2) 84.5(3) . . . yes
O(4) Cu(3) O(25) 82.2(4) . . . yes
O(4) Cu(3) O(38) 93.7(3) . . . yes
N(1) Cu(3) N(2) 101.0(3) . . . yes
N(1) Cu(3) O(25) 93.6(4) . . . yes
N(1) Cu(3) O(38) 90.7(3) . . . yes
N(2) Cu(3) O(25) 90.5(5) . . . yes
N(2) Cu(3) O(38) 87.3(3) . . . yes
O(25) Cu(3) O(38) 175.5(4) . . . yes
O(7) Cu(4) N(3) 86.3(3) . . . yes
O(7) Cu(4) N(4) 170.7(4) . . . yes
O(7) Cu(4) O(10) 87.5(3) . . . yes
O(7) Cu(4) O(29) 86.1(6) . . . yes
O(7) Cu(4) O(26) 79.1(4) . . . yes
O(7) Cu(4) O(28) 116.1(3) . . . yes
N(3) Cu(4) N(4) 102.2(4) . . . yes
N(3) Cu(4) O(10) 173.4(3) . . . yes
N(3) Cu(4) O(29) 79.1(6) . . . yes
N(3) Cu(4) O(26) 82.9(4) . . . yes
N(3) Cu(4) O(28) 89.3(4) . . . yes
N(4) Cu(4) O(10) 84.2(3) . . . yes
N(4) Cu(4) O(29) 99.3(7) . . . yes
N(4) Cu(4) O(26) 97.9(5) . . . yes
N(4) Cu(4) O(28) 60.7(4) . . . yes
O(10) Cu(4) O(29) 98.3(6) . . . yes
O(10) Cu(4) O(26) 98.2(4) . . . yes
O(10) Cu(4) O(28) 95.5(3) . . . yes
O(29) Cu(4) O(26) 157.3(7) . . . yes
O(29) Cu(4) O(28) 154.3(6) . . . yes
O(26) Cu(4) O(28) 37.2(4) . . . yes
O(13) Cu(5) O(16) 88.1(3) . . . yes
O(13) Cu(5) N(5) 85.5(3) . . . yes
O(13) Cu(5) N(6) 171.2(3) . . . yes
O(13) Cu(5) O(33) 95.7(5) . . . yes
O(13) Cu(5) O(30) 94.5(9) . . . yes
O(16) Cu(5) N(5) 169.8(3) . . . yes
O(16) Cu(5) N(6) 85.9(3) . . . yes
O(16) Cu(5) O(33) 81.8(4) . . . yes
O(16) Cu(5) O(30) 97.5(4) . . . yes
N(5) Cu(5) N(6) 101.3(3) . . . yes
N(5) Cu(5) O(33) 91.0(4) . . . yes
N(5) Cu(5) O(30) 90.9(4) . . . yes
N(6) Cu(5) O(33) 89.8(5) . . . yes
N(6) Cu(5) O(30) 79.9(9) . . . yes
O(33) Cu(5) O(30) 170(1) . . . yes
O(19) Cu(6) O(22) 89.9(3) . . . yes
O(19) Cu(6) N(7) 86.3(4) . . . yes
O(19) Cu(6) N(8) 167.7(4) . . . yes
O(19) Cu(6) O(34) 85.8(7) . . . yes
O(19) Cu(6) O(37) 102.0(3) . . . yes
O(22) Cu(6) N(7) 167.8(3) . . . yes
O(22) Cu(6) N(8) 85.1(3) . . . yes
O(22) Cu(6) O(34) 102.7(6) . . . yes
O(22) Cu(6) O(37) 78.8(4) . . . yes
N(7) Cu(6) N(8) 100.9(4) . . . yes
N(7) Cu(6) O(34) 88.6(6) . . . yes
N(7) Cu(6) O(37) 90.7(4) . . . yes
N(8) Cu(6) O(34) 84.5(7) . . . yes
N(8) Cu(6) O(37) 87.9(4) . . . yes
O(34) Cu(6) O(37) 172.1(7) . . . yes
O(25) Cl(1) O(26) 109(1) . . . no
O(25) Cl(1) O(27) 106(1) . . . no
O(25) Cl(1) O(28) 111.7(9) . . . no
O(26) Cl(1) O(27) 109(2) . . . no
O(26) Cl(1) O(28) 108(1) . . . no
O(27) Cl(1) O(28) 110(1) . . . no
O(29) Cl(2) O(30) 113(2) . . . no
O(29) Cl(2) O(31) 98(1) . . . no
O(29) Cl(2) O(32) 106(1) . . . no
O(30) Cl(2) O(31) 113(2) . . . no
O(30) Cl(2) O(32) 109(1) . . . no
O(31) Cl(2) O(32) 114(1) . . . no
O(33) Cl(3) O(34) 95(1) . . . no
O(33) Cl(3) O(35) 110.3(9) . . . no
O(33) Cl(3) O(36) 127(1) . . . no
O(34) Cl(3) O(35) 109(1) . . . no
O(34) Cl(3) O(36) 93(1) . . . no
O(35) Cl(3) O(36) 115.4(9) . . . no
O(37) Cl(4) O(38) 109.2(7) . . . no
O(37) Cl(4) O(39) 109(1) . . . no
O(37) Cl(4) O(40) 108.5(8) . . . no
O(38) Cl(4) O(39) 110.2(9) . . . no
O(38) Cl(4) O(40) 111.0(7) . . . no
O(39) Cl(4) O(40) 108.5(7) . . . no
O(41) Cl(5) O(42) 97(2) . . . no
O(41) Cl(5) O(43) 105(2) . . . no
O(41) Cl(5) O(44) 110(4) . . . no
O(42) Cl(5) O(43) 122(2) . . . no
O(42) Cl(5) O(44) 120(2) . . . no
O(43) Cl(5) O(44) 99(2) . . . no
O(1) Na O(4) 63.3(2) . . . yes
O(1) Na O(7) 72.8(3) . . . yes
O(1) Na O(10) 97.7(3) . . . yes
O(1) Na O(13) 117.9(3) . . . yes
O(1) Na O(16) 174.3(3) . . . yes
O(1) Na O(19) 73.8(3) . . . yes
O(1) Na O(22) 112.5(3) . . . yes
O(4) Na O(7) 113.0(3) . . . yes
O(4) Na O(10) 73.8(3) . . . yes
O(4) Na O(13) 169.2(3) . . . yes
O(4) Na O(16) 116.0(3) . . . yes
O(4) Na O(19) 98.0(3) . . . yes
O(4) Na O(22) 73.5(3) . . . yes
O(7) Na O(10) 64.7(3) . . . yes
O(7) Na O(13) 76.8(3) . . . yes
O(7) Na O(16) 103.0(3) . . . yes
O(7) Na O(19) 115.6(3) . . . yes
O(7) Na O(22) 173.3(3) . . . yes
O(10) Na O(13) 115.8(3) . . . yes
O(10) Na O(16) 76.9(3) . . . yes
O(10) Na O(19) 170.4(3) . . . yes
O(10) Na O(22) 117.3(3) . . . yes
O(13) Na O(16) 63.9(2) . . . yes
O(13) Na O(19) 72.8(3) . . . yes
O(13) Na O(22) 96.9(3) . . . yes
O(16) Na O(19) 111.8(3) . . . yes
O(16) Na O(22) 71.9(3) . . . yes
O(19) Na O(22) 63.7(3) . . . yes
Cu(3) O(1) Na 105.8(3) . . . no
Cu(3) O(1) C(5) 114.6(6) . . . no
Na O(1) C(5) 139.3(6) . . . no
Cu(1) O(2) C(5) 123.6(6) . . . no
Cu(2) O(3) C(3) 125.6(7) 1_455 . . no
Cu(3) O(4) Na 102.3(3) . . . no
Cu(3) O(4) C(10) 115.6(6) . . . no
Na O(4) C(10) 141.2(6) . . . no
Cu(2) O(5) C(10) 119.6(6) . . . no
Cu(4) O(7) Na 103.4(3) . . . no
Cu(4) O(7) C(15) 113.8(7) . . . no
Na O(7) C(15) 141.9(7) . . . no
Cu(1) O(8) C(15) 120.4(7) . . . no
Cu(4) O(10) Na 104.4(3) . . . no
Cu(4) O(10) C(20) 114.9(6) . . . no
Na O(10) C(20) 138.5(7) . . . no
Cu(2) O(11) C(20) 123.7(6) . . . no
Cu(5) O(13) Na 103.4(3) . . . no
Cu(5) O(13) C(25) 115.5(6) . . . no
Na O(13) C(25) 139.3(7) . . . no
Cu(1) O(14) C(25) 122.4(7) . . . no
Cu(5) O(16) Na 104.6(3) . . . no
Cu(5) O(16) C(30) 113.6(6) . . . no
Na O(16) C(30) 141.5(6) . . . no
Cu(2) O(17) C(30) 122.2(6) . . . no
Cu(1) O(18) C(28) 123.7(7) 1_655 . . no
Cu(6) O(19) Na 104.1(3) . . . no
Cu(6) O(19) C(35) 115.0(7) . . . no
Na O(19) C(35) 139.5(7) . . . no
Cu(1) O(20) C(35) 122.6(7) . . . no
Cu(6) O(22) Na 102.3(3) . . . no
Cu(6) O(22) C(40) 116.0(6) . . . no
Na O(22) C(40) 141.0(7) . . . no
Cu(2) O(23) C(40) 121.3(6) . . . no
Cu(3) N(1) C(1) 106.4(5) . . . no
Cu(3) N(1) C(4) 119.7(7) . . . no
Cu(3) N(1) H(1) 108.3 . . . no
C(1) N(1) C(4) 107.6(7) . . . no
C(1) N(1) H(1) 108.0 . . . no
C(4) N(1) H(1) 106.4 . . . no
Cu(3) N(2) C(6) 108.3(6) . . . no
Cu(3) N(2) C(9) 117.3(7) . . . no
Cu(3) N(2) H(8) 108.0 . . . no
C(6) N(2) C(9) 107.9(8) . . . no
C(6) N(2) H(8) 107.6 . . . no
C(9) N(2) H(8) 107.3 . . . no
Cu(4) N(3) C(11) 109.3(7) . . . no
Cu(4) N(3) C(14) 116.3(8) . . . no
Cu(4) N(3) H(15) 107.3 . . . no
C(11) N(3) C(14) 107.4(10) . . . no
C(11) N(3) H(15) 108.4 . . . no
C(14) N(3) H(15) 108.0 . . . no
Cu(4) N(4) C(16) 109.2(6) . . . no
Cu(4) N(4) C(19) 113.9(8) . . . no
Cu(4) N(4) H(22) 109.8 . . . no
C(16) N(4) C(19) 104.7(10) . . . no
C(16) N(4) H(22) 109.3 . . . no
C(19) N(4) H(22) 109.8 . . . no
Cu(5) N(5) C(21) 108.0(6) . . . no
Cu(5) N(5) C(24) 115.5(7) . . . no
Cu(5) N(5) H(29) 108.7 . . . no
C(21) N(5) C(24) 106.4(8) . . . no
C(21) N(5) H(29) 109.2 . . . no
C(24) N(5) H(29) 108.9 . . . no
Cu(5) N(6) C(26) 108.6(6) . . . no
Cu(5) N(6) C(29) 118.8(7) . . . no
Cu(5) N(6) H(36) 107.1 . . . no
C(26) N(6) C(29) 107.6(8) . . . no
C(26) N(6) H(36) 106.7 . . . no
C(29) N(6) H(36) 107.5 . . . no
Cu(6) N(7) C(31) 107.6(7) . . . no
Cu(6) N(7) C(34) 120.8(8) . . . no
Cu(6) N(7) H(43) 108.4 . . . no
C(31) N(7) C(34) 104.2(10) . . . no
C(31) N(7) H(43) 106.7 . . . no
C(34) N(7) H(43) 108.2 . . . no
Cu(6) N(8) C(36) 107.6(7) . . . no
Cu(6) N(8) C(39) 119.7(9) . . . no
Cu(6) N(8) H(50) 106.8 . . . no
C(36) N(8) C(39) 107(1) . . . no
C(36) N(8) H(50) 106.9 . . . no
C(39) N(8) H(50) 107.6 . . . no
N(1) C(1) C(2) 103.0(8) . . . no
N(1) C(1) C(5) 111.8(7) . . . no
N(1) C(1) H(2) 110.8 . . . no
C(2) C(1) C(5) 111.1(8) . . . no
C(2) C(1) H(2) 109.7 . . . no
C(5) C(1) H(2) 110.2 . . . no
C(1) C(2) C(3) 101.2(8) . . . no
C(1) C(2) H(3) 111.0 . . . no
C(1) C(2) H(4) 111.8 . . . no
C(3) C(2) H(3) 111.7 . . . no
C(3) C(2) H(4) 111.7 . . . no
H(3) C(2) H(4) 109.3 . . . no
O(3) C(3) C(2) 107.6(10) . . . no
O(3) C(3) C(4) 112(1) . . . no
O(3) C(3) H(5) 112.2 . . . no
C(2) C(3) C(4) 102.8(8) . . . no
C(2) C(3) H(5) 110.4 . . . no
C(4) C(3) H(5) 111.0 . . . no
N(1) C(4) C(3) 106.3(9) . . . no
N(1) C(4) H(6) 111.2 . . . no
N(1) C(4) H(7) 108.9 . . . no
C(3) C(4) H(6) 110.8 . . . no
C(3) C(4) H(7) 109.6 . . . no
H(6) C(4) H(7) 110.0 . . . no
O(1) C(5) O(2) 123.9(8) . . . no
O(1) C(5) C(1) 119.4(8) . . . no
O(2) C(5) C(1) 116.7(8) . . . no
N(2) C(6) C(7) 103.8(8) . . . no
N(2) C(6) C(10) 111.4(8) . . . no
N(2) C(6) H(9) 110.2 . . . no
C(7) C(6) C(10) 111.1(8) . . . no
C(7) C(6) H(9) 110.4 . . . no
C(10) C(6) H(9) 109.8 . . . no
C(6) C(7) C(8) 104.0(9) . . . no
C(6) C(7) H(10) 111.5 . . . no
C(6) C(7) H(11) 110.4 . . . no
C(8) C(7) H(10) 112.0 . . . no
C(8) C(7) H(11) 110.3 . . . no
H(10) C(7) H(11) 108.6 . . . no
O(6) C(8) C(7) 111(1) . . . no
O(6) C(8) C(9) 109(1) . . . no
O(6) C(8) H(12) 111.5 . . . no
C(7) C(8) C(9) 102.1(9) . . . no
C(7) C(8) H(12) 111.5 . . . no
C(9) C(8) H(12) 110.8 . . . no
N(2) C(9) C(8) 103.6(9) . . . no
N(2) C(9) H(13) 111.4 . . . no
N(2) C(9) H(14) 112.0 . . . no
C(8) C(9) H(13) 110.5 . . . no
C(8) C(9) H(14) 111.7 . . . no
H(13) C(9) H(14) 107.7 . . . no
O(4) C(10) O(5) 124.1(9) . . . no
O(4) C(10) C(6) 120.1(8) . . . no
O(5) C(10) C(6) 115.8(8) . . . no
N(3) C(11) C(12) 106(1) . . . no
N(3) C(11) C(15) 109.7(9) . . . no
N(3) C(11) H(16) 109.4 . . . no
C(12) C(11) C(15) 112(1) . . . no
C(12) C(11) H(16) 108.7 . . . no
C(15) C(11) H(16) 109.5 . . . no
C(11) C(12) C(13) 106(1) . . . no
C(11) C(12) H(17) 112.0 . . . no
C(11) C(12) H(18) 112.7 . . . no
C(13) C(12) H(17) 110.9 . . . no
C(13) C(12) H(18) 111.0 . . . no
H(17) C(12) H(18) 103.5 . . . no
O(9) C(13) C(12) 106(1) . . . no
O(9) C(13) C(14) 109(1) . . . no
O(9) C(13) H(19) 111.8 . . . no
C(12) C(13) C(14) 101(1) . . . no
C(12) C(13) H(19) 114.1 . . . no
C(14) C(13) H(19) 112.9 . . . no
N(3) C(14) C(13) 105(1) . . . no
N(3) C(14) H(20) 110.3 . . . no
N(3) C(14) H(21) 110.4 . . . no
C(13) C(14) H(20) 110.5 . . . no
C(13) C(14) H(21) 111.2 . . . no
H(20) C(14) H(21) 109.1 . . . no
O(7) C(15) O(8) 123(1) . . . no
O(7) C(15) C(11) 120.3(9) . . . no
O(8) C(15) C(11) 116.1(10) . . . no
N(4) C(16) C(17) 106(1) . . . no
N(4) C(16) C(20) 110.7(8) . . . no
N(4) C(16) H(23) 109.6 . . . no
C(17) C(16) C(20) 114(1) . . . no
C(17) C(16) H(23) 107.8 . . . no
C(20) C(16) H(23) 107.6 . . . no
C(16) C(17) C(18) 107(1) . . . no
C(16) C(17) H(24) 109.3 . . . no
C(16) C(17) H(25) 115.3 . . . no
C(18) C(17) H(24) 105.9 . . . no
C(18) C(17) H(25) 112.0 . . . no
H(24) C(17) H(25) 106.9 . . . no
O(12) C(18) C(17) 108(1) . . . no
O(12) C(18) C(19) 108(1) . . . no
O(12) C(18) H(26) 110.7 . . . no
C(17) C(18) C(19) 101(1) . . . no
C(17) C(18) H(26) 114.2 . . . no
C(19) C(18) H(26) 112.9 . . . no
N(4) C(19) C(18) 106(1) . . . no
N(4) C(19) H(27) 110.9 . . . no
N(4) C(19) H(28) 111.2 . . . no
C(18) C(19) H(27) 110.3 . . . no
C(18) C(19) H(28) 110.2 . . . no
H(27) C(19) H(28) 107.4 . . . no
O(10) C(20) O(11) 124.0(9) . . . no
O(10) C(20) C(16) 117.5(9) . . . no
O(11) C(20) C(16) 118.5(9) . . . no
N(5) C(21) C(22) 106.3(9) . . . no
N(5) C(21) C(25) 111.1(7) . . . no
N(5) C(21) H(30) 107.8 . . . no
C(22) C(21) C(25) 116.3(9) . . . no
C(22) C(21) H(30) 107.7 . . . no
C(25) C(21) H(30) 107.3 . . . no
C(21) C(22) C(23) 105.0(9) . . . no
C(21) C(22) H(31) 110.5 . . . no
C(21) C(22) H(32) 110.8 . . . no
C(23) C(22) H(31) 112.1 . . . no
C(23) C(22) H(32) 111.4 . . . no
H(31) C(22) H(32) 107.1 . . . no
O(15) C(23) C(22) 107.4(10) . . . no
O(15) C(23) C(24) 109(1) . . . no
O(15) C(23) H(33) 112.8 . . . no
C(22) C(23) C(24) 101.8(10) . . . no
C(22) C(23) H(33) 111.7 . . . no
C(24) C(23) H(33) 112.5 . . . no
N(5) C(24) C(23) 103.8(9) . . . no
N(5) C(24) H(34) 110.9 . . . no
N(5) C(24) H(35) 111.5 . . . no
C(23) C(24) H(34) 110.1 . . . no
C(23) C(24) H(35) 112.5 . . . no
H(34) C(24) H(35) 108.1 . . . no
O(13) C(25) O(14) 124.1(9) . . . no
O(13) C(25) C(21) 117.3(8) . . . no
O(14) C(25) C(21) 118.6(8) . . . no
N(6) C(26) C(27) 102.8(7) . . . no
N(6) C(26) C(30) 111.8(7) . . . no
N(6) C(26) H(37) 109.9 . . . no
C(27) C(26) C(30) 110.0(8) . . . no
C(27) C(26) H(37) 111.1 . . . no
C(30) C(26) H(37) 111.0 . . . no
C(26) C(27) C(28) 101.8(9) . . . no
C(26) C(27) H(38) 111.6 . . . no
C(26) C(27) H(39) 111.1 . . . no
C(28) C(27) H(38) 111.5 . . . no
C(28) C(27) H(39) 112.5 . . . no
H(38) C(27) H(39) 108.3 . . . no
O(18) C(28) C(27) 108.0(8) . . . no
O(18) C(28) C(29) 110(1) . . . no
O(18) C(28) H(40) 110.4 . . . no
C(27) C(28) C(29) 102.4(8) . . . no
C(27) C(28) H(40) 113.5 . . . no
C(29) C(28) H(40) 111.7 . . . no
N(6) C(29) C(28) 106.5(8) . . . no
N(6) C(29) H(41) 108.5 . . . no
N(6) C(29) H(42) 110.2 . . . no
C(28) C(29) H(41) 110.4 . . . no
C(28) C(29) H(42) 110.8 . . . no
H(41) C(29) H(42) 110.3 . . . no
O(16) C(30) O(17) 122.4(8) . . . no
O(16) C(30) C(26) 119.2(8) . . . no
O(17) C(30) C(26) 118.4(8) . . . no
N(7) C(31) C(32) 109(1) . . . no
N(7) C(31) C(35) 110.5(9) . . . no
N(7) C(31) H(44) 107.8 . . . no
C(32) C(31) C(35) 111(1) . . . no
C(32) C(31) H(44) 110.9 . . . no
C(35) C(31) H(44) 106.7 . . . no
C(31) C(32) C(33) 101(1) . . . no
C(31) C(32) H(45) 112.9 . . . no
C(31) C(32) H(46) 106.3 . . . no
C(33) C(32) H(45) 118.7 . . . no
C(33) C(32) H(46) 109.7 . . . no
H(45) C(32) H(46) 107.2 . . . no
O(21) C(33) C(32) 109(1) . . . no
O(21) C(33) C(34) 108(1) . . . no
O(21) C(33) H(47) 113.5 . . . no
C(32) C(33) C(34) 100(1) . . . no
C(32) C(33) H(47) 110.3 . . . no
C(34) C(33) H(47) 113.6 . . . no
N(7) C(34) C(33) 106(1) . . . no
N(7) C(34) H(48) 109.7 . . . no
N(7) C(34) H(49) 110.1 . . . no
C(33) C(34) H(48) 109.2 . . . no
C(33) C(34) H(49) 111.7 . . . no
H(48) C(34) H(49) 109.1 . . . no
O(19) C(35) O(20) 123(1) . . . no
O(19) C(35) C(31) 119.6(10) . . . no
O(20) C(35) C(31) 116.9(9) . . . no
N(8) C(36) C(37) 103(1) . . . no
N(8) C(36) C(40) 112.4(9) . . . no
N(8) C(36) H(51) 108.1 . . . no
C(37) C(36) C(40) 113(1) . . . no
C(37) C(36) H(51) 109.8 . . . no
C(40) C(36) H(51) 109.1 . . . no
C(36) C(37) C(38) 104(1) . . . no
C(36) C(37) H(52) 112.3 . . . no
C(36) C(37) H(53) 109.7 . . . no
C(38) C(37) H(52) 111.9 . . . no
C(38) C(37) H(53) 111.4 . . . no
H(52) C(37) H(53) 107.3 . . . no
O(24) C(38) C(37) 111(1) . . . no
O(24) C(38) C(39) 108(1) . . . no
O(24) C(38) H(54) 109.5 . . . no
C(37) C(38) C(39) 102(1) . . . no
C(37) C(38) H(54) 110.1 . . . no
C(39) C(38) H(54) 114.8 . . . no
N(8) C(39) C(38) 104(1) . . . no
N(8) C(39) H(55) 108.9 . . . no
N(8) C(39) H(56) 111.0 . . . no
C(38) C(39) H(55) 112.5 . . . no
C(38) C(39) H(56) 114.4 . . . no
H(55) C(39) H(56) 105.9 . . . no
O(22) C(40) O(23) 124.1(9) . . . no
O(22) C(40) C(36) 118.5(9) . . . no
O(23) C(40) C(36) 117.2(9) . . . no

loop_
_geom_bond_atom_site_label_1
_geom_bond_atom_site_label_2
_geom_bond_distance
_geom_bond_site_symmetry_1
_geom_bond_site_symmetry_2
_geom_bond_publ_flag
Cu(1) O(8) 1.904(8) . . yes
Cu(1) O(14) 1.944(7) . . yes
Cu(1) O(2) 1.975(7) . . yes
Cu(1) O(20) 1.988(8) . . yes
Cu(1) O(18) 2.306(8) . 1_455 yes
Cu(2) O(17) 1.908(7) . . yes
Cu(2) O(11) 1.918(7) . . yes
Cu(2) O(23) 1.975(7) . . yes
Cu(2) O(5) 1.998(7) . . yes
Cu(2) O(3) 2.318(7) . 1_655 yes
Cu(3) O(1) 1.918(7) . . yes
Cu(3) O(4) 1.944(6) . . yes
Cu(3) N(1) 2.007(7) . . yes
Cu(3) N(2) 2.058(9) . . yes
Cu(3) O(25) 2.57(1) . . yes
Cu(3) O(38) 2.70(1) . . yes
Cu(4) O(7) 1.944(7) . . yes
Cu(4) N(3) 1.978(9) . . yes
Cu(4) N(4) 1.987(9) . . yes
Cu(4) O(10) 1.992(7) . . yes
Cu(4) O(29) 2.57(2) . . yes
Cu(4) O(26) 3.51(4) . . yes
Cu(4) O(28) 3.58(2) . . yes
Cu(5) O(13) 1.939(7) . . yes
Cu(5) O(16) 1.967(7) . . yes
Cu(5) N(5) 1.977(8) . . yes
Cu(5) N(6) 1.986(8) . . yes
Cu(5) O(33) 2.73(2) . . yes
Cu(5) O(30) 2.77(3) . . yes
Cu(6) O(19) 1.909(8) . . yes
Cu(6) O(22) 1.930(7) . . yes
Cu(6) N(7) 2.02(1) . . yes
Cu(6) N(8) 2.03(1) . . yes
Cu(6) O(34) 2.67(3) . . yes
Cu(6) O(37) 2.77(1) . . yes
Cl(1) O(25) 1.43(2) . . no
Cl(1) O(26) 1.41(2) . . no
Cl(1) O(27) 1.38(2) . . no
Cl(1) O(28) 1.37(1) . . no
Cl(2) O(29) 1.32(2) . . no
Cl(2) O(30) 1.35(2) . . no
Cl(2) O(31) 1.40(2) . . no
Cl(2) O(32) 1.42(1) . . no
Cl(3) O(33) 1.38(1) . . no
Cl(3) O(34) 1.61(2) . . no
Cl(3) O(35) 1.37(1) . . no
Cl(3) O(36) 1.36(2) . . no
Cl(4) O(37) 1.39(1) . . no
Cl(4) O(38) 1.436(9) . . no
Cl(4) O(39) 1.43(1) . . no
Cl(4) O(40) 1.44(1) . . no
Cl(5) O(41) 1.36(3) . . no
Cl(5) O(42) 1.30(3) . . no
Cl(5) O(43) 1.36(2) . . no
Cl(5) O(44) 1.75(8) . . no
Na O(1) 2.535(8) . . yes
Na O(4) 2.608(9) . . yes
Na O(7) 2.579(9) . . yes
Na O(10) 2.511(8) . . yes
Na O(13) 2.592(8) . . yes
Na O(16) 2.536(8) . . yes
Na O(19) 2.553(9) . . yes
Na O(22) 2.586(9) . . yes
O(1) C(5) 1.25(1) . . no
O(2) C(5) 1.27(1) . . no
O(3) C(3) 1.44(1) . . no
O(4) C(10) 1.25(1) . . no
O(5) C(10) 1.26(1) . . no
O(6) C(8) 1.46(2) . . no
O(7) C(15) 1.26(1) . . no
O(8) C(15) 1.25(1) . . no
O(9) C(13) 1.42(2) . . no
O(10) C(20) 1.27(1) . . no
O(11) C(20) 1.24(1) . . no
O(12) C(18) 1.45(2) . . no
O(13) C(25) 1.28(1) . . no
O(14) C(25) 1.22(1) . . no
O(15) C(23) 1.40(2) . . no
O(16) C(30) 1.27(1) . . no
O(17) C(30) 1.26(1) . . no
O(18) C(28) 1.47(1) . . no
O(19) C(35) 1.26(1) . . no
O(20) C(35) 1.27(1) . . no
O(21) C(33) 1.39(2) . . no
O(22) C(40) 1.25(1) . . no
O(23) C(40) 1.25(1) . . no
O(24) C(38) 1.44(2) . . no
N(1) C(1) 1.49(1) . . no
N(1) C(4) 1.50(1) . . no
N(1) H(1) 0.950 . . no
N(2) C(6) 1.47(1) . . no
N(2) C(9) 1.51(1) . . no
N(2) H(8) 0.956 . . no
N(3) C(11) 1.51(1) . . no
N(3) C(14) 1.49(2) . . no
N(3) H(15) 0.958 . . no
N(4) C(16) 1.49(2) . . no
N(4) C(19) 1.43(2) . . no
N(4) H(22) 0.955 . . no
N(5) C(21) 1.51(1) . . no
N(5) C(24) 1.47(1) . . no
N(5) H(29) 0.955 . . no
N(6) C(26) 1.48(1) . . no
N(6) C(29) 1.50(2) . . no
N(6) H(36) 0.946 . . no
N(7) C(31) 1.49(2) . . no
N(7) C(34) 1.48(2) . . no
N(7) H(43) 0.958 . . no
N(8) C(36) 1.48(1) . . no
N(8) C(39) 1.49(2) . . no
N(8) H(50) 0.947 . . no
C(1) C(2) 1.57(2) . . no
C(1) C(5) 1.49(1) . . no
C(1) H(2) 0.953 . . no
C(2) C(3) 1.51(2) . . no
C(2) H(3) 0.955 . . no
C(2) H(4) 0.947 . . no
C(3) C(4) 1.51(2) . . no
C(3) H(5) 0.948 . . no
C(4) H(6) 0.931 . . no
C(4) H(7) 0.963 . . no
C(6) C(7) 1.56(2) . . no
C(6) C(10) 1.51(1) . . no
C(6) H(9) 0.950 . . no
C(7) C(8) 1.45(2) . . no
C(7) H(10) 0.946 . . no
C(7) H(11) 0.965 . . no
C(8) C(9) 1.53(2) . . no
C(8) H(12) 0.961 . . no
C(9) H(13) 0.970 . . no
C(9) H(14) 0.952 . . no
C(11) C(12) 1.45(2) . . no
C(11) C(15) 1.51(2) . . no
C(11) H(16) 0.960 . . no
C(12) C(13) 1.53(2) . . no
C(12) H(17) 0.988 . . no
C(12) H(18) 0.988 . . no
C(13) C(14) 1.54(2) . . no
C(13) H(19) 0.972 . . no
C(14) H(20) 0.956 . . no
C(14) H(21) 0.948 . . no
C(16) C(17) 1.50(2) . . no
C(16) C(20) 1.52(1) . . no
C(16) H(23) 0.957 . . no
C(17) C(18) 1.52(2) . . no
C(17) H(24) 1.012 . . no
C(17) H(25) 0.918 . . no
C(18) C(19) 1.53(2) . . no
C(18) H(26) 0.964 . . no
C(19) H(27) 0.967 . . no
C(19) H(28) 0.958 . . no
C(21) C(22) 1.53(2) . . no
C(21) C(25) 1.49(1) . . no
C(21) H(30) 0.950 . . no
C(22) C(23) 1.56(2) . . no
C(22) H(31) 0.968 . . no
C(22) H(32) 0.961 . . no
C(23) C(24) 1.54(2) . . no
C(23) H(33) 0.969 . . no
C(24) H(34) 0.966 . . no
C(24) H(35) 0.950 . . no
C(26) C(27) 1.57(2) . . no
C(26) C(30) 1.50(1) . . no
C(26) H(37) 0.946 . . no
C(27) C(28) 1.51(1) . . no
C(27) H(38) 0.957 . . no
C(27) H(39) 0.957 . . no
C(28) C(29) 1.51(2) . . no
C(28) H(40) 0.950 . . no
C(29) H(41) 0.958 . . no
C(29) H(42) 0.932 . . no
C(31) C(32) 1.52(2) . . no
C(31) C(35) 1.52(2) . . no
C(31) H(44) 0.962 . . no
C(32) C(33) 1.57(2) . . no
C(32) H(45) 0.904 . . no
C(32) H(46) 1.021 . . no
C(33) C(34) 1.50(2) . . no
C(33) H(47) 0.985 . . no
C(34) H(48) 0.958 . . no
C(34) H(49) 0.946 . . no
C(36) C(37) 1.52(2) . . no
C(36) C(40) 1.50(1) . . no
C(36) H(51) 0.953 . . no
C(37) C(38) 1.46(2) . . no
C(37) H(52) 0.942 . . no
C(37) H(53) 0.984 . . no
C(38) C(39) 1.48(2) . . no
C(38) H(54) 0.957 . . no
C(39) H(55) 0.987 . . no
C(39) H(56) 0.956 . . no

loop_
_geom_contact_atom_site_label_1
_geom_contact_atom_site_label_2
_geom_contact_distance
_geom_contact_site_symmetry_1
_geom_contact_site_symmetry_2
_geom_contact_publ_flag
Cu(1) Cu(3) 5.070(2) . . yes
Cu(1) Cu(4) 4.932(2) . . yes
Cu(1) Cu(5) 4.970(2) . . yes
Cu(1) Cu(6) 4.993(2) . . yes
Cu(2) Cu(3) 4.977(2) . . yes
Cu(2) Cu(4) 5.053(2) . . yes
Cu(2) Cu(5) 4.993(2) . . yes
Cu(2) Cu(6) 4.980(2) . . yes
Cu(3) Cu(4) 4.954(2) . . yes
Cu(3) Cu(6) 5.023(2) . . yes
Cu(4) Cu(5) 5.283(2) . . yes
Cu(5) Cu(6) 4.903(2) . . yes
Cu(1) Cu(2) 6.998(2) . . yes
Cu(3) Cu(5) 7.147(2) . . yes
Cu(4) Cu(6) 7.111(2) . . yes
Cu(1) Na 3.511(5) . . yes
Cu(2) Na 3.487(5) . . yes
Cu(3) Na 3.570(5) . . yes
Cu(4) Na 3.572(5) . . yes
Cu(5) Na 3.579(5) . . yes
Cu(6) Na 3.541(5) . . yes
